data_1526890
loop_
_publ_author_name
'Venturini, G.'

_publ_section_title
;
 Crystallographic and magnetic properties of Tb Fe6 Ge6-x Gax compounds
 (0.5 < x < 3.5)
;
_journal_name_full 'Journal of Alloys Compd.'
_journal_page_first 8
_journal_page_last 21
_journal_volume 329
_journal_year 2001
_chemical_formula_sum 'Fe6 Ga1.75 Ge4.25 Tb'
_chemical_name_systematic 'Tb Fe6 (Ge4.25 Ga1.75)'
_space_group_IT_number 10
_symmetry_space_group_name_Hall '-P 2y'
_symmetry_space_group_name_H-M 'P 1 2/m 1'
_cell_angle_alpha 90
_cell_angle_beta 99.21
_cell_angle_gamma 90
_cell_formula_units_Z 25
_cell_length_a 30.9
_cell_length_b 8.266
_cell_length_c 18.32
_cell_volume 4618.960
_citation_journal_id_ASTM JALCEU
_cod_data_source_file Venturini_JALCEU_2001_1341.cif
_cod_data_source_block Fe6Ga1.75Ge4.25Tb1
_cod_original_cell_volume 4618.959
_cod_original_formula_sum 'Fe6 Ga1.75 Ge4.25 Tb1'
_cod_database_code 1526890

loop_
_symmetry_equiv_pos_as_xyz
x,y,z
-x,y,-z
-x,-y,-z
x,-y,z

loop_
_atom_site_label
_atom_site_type_symbol
_atom_site_fract_x
_atom_site_fract_y
_atom_site_fract_z
_atom_site_occupancy
_atom_site_U_iso_or_equiv
Ga21 Ga 0.213 0 0.827 0.2917 0.0
Tb9 Tb 0.24 0 0.68 1 0.0
Fe3 Fe 0.12 0.25 0.34 1 0.0
Ge47 Ge 0.107 0.5 0.413 0.7083 0.0
Ga24 Ga 0.267 0 0.533 0.2917 0.0
Ge33 Ge 0.413 0 0.227 0.7083 0.0
Ge39 Ge 0.387 0.5 0.373 0.7083 0.0
Ga27 Ga 0.187 0 0.973 0.2917 0.0
Fe21 Fe 0.06 0.25 0.92 1 0.0
Ge19 Ge 0.053 0 0.707 0.7083 0.0
Ga6 Ga 0.2 0.345 0.4 0.2917 0.0
Ga19 Ga 0.053 0 0.707 0.2917 0.0
Ge35 Ge 0.067 0.5 0.133 0.7083 0.0
Tb13 Tb 0.6 0.5 0.2 1 0.0
Ga37 Ga 0.227 0.5 0.253 0.2917 0.0
Ge7 Ge 0.36 0.345 0.52 0.7083 0.0
Fe38 Fe 0.04 0.25 0.78 1 0.0
Ga13 Ga 0.147 0 0.693 0.2917 0.0
Ga43 Ga 0.293 0.5 0.387 0.2917 0.0
Tb6 Tb 0.2 0 0.4 1 0.0
Ge55 Ge 0.173 0.5 0.547 0.7083 0.0
Ge12 Ge 0.227 0 0.253 0.7083 0.0
Ge37 Ge 0.227 0.5 0.253 0.7083 0.0
Ga63 Ga 0.6 0.845 0.2 0.2917 0.0
Ge38 Ge 0.147 0.5 0.693 0.7083 0.0
Ge6 Ge 0.2 0.345 0.4 0.7083 0.0
Ga58 Ga 0.413 0.5 0.227 0.2917 0.0
Ge16 Ge 0.133 0 0.267 0.7083 0.0
Ge63 Ge 0.6 0.845 0.2 0.7083 0.0
Ge51 Ge 0.427 0.5 0.653 0.7083 0.0
Fe39 Fe 0 0.25 0.5 1 0.0
Ge42 Ge 0.467 0.5 0.933 0.7083 0.0
Ga23 Ga 0.373 0 0.947 0.2917 0.0
Ga10 Ga 0.067 0 0.133 0.2917 0.0
Ga51 Ga 0.427 0.5 0.653 0.2917 0.0
Ge30 Ge 0.173 0 0.547 0.7083 0.0
Ge15 Ge 0.307 0 0.813 0.7083 0.0
Ge54 Ge 0.093 0.5 0.987 0.7083 0.0
Fe18 Fe 0.46 0.25 0.72 1 0.0
Ge53 Ge 0.013 0.5 0.427 0.7083 0.0
Fe15 Fe 0.3 0.25 0.6 1 0.0
Ga4 Ga 0.48 0.845 0.36 0.2917 0.0
Ga1 Ga 0 0.845 0 0.2917 0.0
Ga45 Ga 0.453 0.5 0.507 0.2917 0.0
Ge10 Ge 0.067 0 0.133 0.7083 0.0
Ge45 Ge 0.453 0.5 0.507 0.7083 0.0
Fe10 Fe 0.18 0.25 0.26 1 0.0
Ge22 Ge 0.107 0 0.413 0.7083 0.0
Ga54 Ga 0.093 0.5 0.987 0.2917 0.0
Fe6 Fe 0.02 0.25 0.14 1 0.0
Ga16 Ga 0.133 0 0.267 0.2917 0.0
Ge17 Ge 0.467 0 0.933 0.7083 0.0
Ge23 Ge 0.373 0 0.947 0.7083 0.0
Fe30 Fe 0.18 0.25 0.76 1 0.0
Ge31 Ge 0.253 0 0.107 0.7083 0.0
Fe8 Fe 0.1 0.25 0.2 1 0.0
Ga11 Ga 0.493 0 0.787 0.2917 0.0
Fe16 Fe 0.42 0.25 0.44 1 0.0
Tb12 Tb 0.44 0.5 0.08 1 0.0
Ga26 Ga 0.427 0 0.653 0.2917 0.0
Tb3 Tb 0.32 0 0.24 1 0.0
Ga12 Ga 0.227 0 0.253 0.2917 0.0
Ga8 Ga 0.08 0.845 0.56 0.2917 0.0
Tb1 Tb 0 0.5 0 1 0.0
Ge62 Ge 0.44 0.845 0.08 0.7083 0.0
Ge1 Ge 0 0.845 0 0.7083 0.0
Fe29 Fe 0.38 0.25 0.16 1 0.0
Ga44 Ga 0.053 0.5 0.707 0.2917 0.0
Ge24 Ge 0.267 0 0.533 0.7083 0.0
Ga48 Ga 0.373 0.5 0.947 0.2917 0.0
Ga36 Ga 0.493 0.5 0.787 0.2917 0.0
Fe14 Fe 0.34 0.25 0.38 1 0.0
Ge11 Ge 0.493 0 0.787 0.7083 0.0
Fe27 Fe 0.3 0.25 0.1 1 0.0
Ge60 Ge 0.12 0.845 0.84 0.7083 0.0
Ge14 Ge 0.387 0 0.373 0.7083 0.0
Fe24 Fe 0.48 0.25 0.86 1 0.0
Fe11 Fe 0.14 0.25 0.48 1 0.0
Ge48 Ge 0.373 0.5 0.947 0.7083 0.0
Ga32 Ga 0.333 0 0.667 0.2917 0.0
Ge21 Ge 0.213 0 0.827 0.7083 0.0
Ga50 Ga 0.027 0.5 0.853 0.2917 0.0
Ga41 Ga 0.133 0.5 0.267 0.2917 0.0
Tb4 Tb 0.48 0.5 0.36 1 0.0
Fe17 Fe 0.38 0.25 0.66 1 0.0
Ge28 Ge 0.013 0 0.427 0.7083 0.0
Ge20 Ge 0.453 0 0.507 0.7083 0.0
Fe19 Fe 0.2 0.25 0.9 1 0.0
Ga22 Ga 0.107 0 0.413 0.2917 0.0
Ga38 Ga 0.147 0.5 0.693 0.2917 0.0
Ga5 Ga 0.04 0.845 0.28 0.2917 0.0
Ge25 Ge 0.027 0 0.853 0.7083 0.0
Ga33 Ga 0.413 0 0.227 0.2917 0.0
Ga34 Ga 0.507 0 0.213 0.2917 0.0
Tb10 Tb 0.12 0.5 0.84 1 0.0
Ge50 Ge 0.027 0.5 0.853 0.7083 0.0
Ga56 Ga 0.253 0.5 0.107 0.2917 0.0
Ga15 Ga 0.307 0 0.813 0.2917 0.0
Ga18 Ga 0.293 0 0.387 0.2917 0.0
Ga60 Ga 0.12 0.845 0.84 0.2917 0.0
Fe26 Fe 0.02 0.25 0.64 1 0.0
Fe7 Fe 0.44 0.25 0.58 1 0.0
Ge2 Ge 0.16 0.345 0.12 0.7083 0.0
Fe36 Fe 0.42 0.25 0.94 1 0.0
Fe5 Fe 0.28 0.25 0.46 1 0.0
Ge9 Ge 0.24 0.345 0.68 0.7083 0.0
Fe23 Fe 0.14 0.25 0.98 1 0.0
Ga40 Ga 0.307 0.5 0.813 0.2917 0.0
Ge56 Ge 0.253 0.5 0.107 0.7083 0.0
Ga25 Ga 0.027 0 0.853 0.2917 0.0
Ga35 Ga 0.067 0.5 0.133 0.2917 0.0
Ga52 Ga 0.187 0.5 0.973 0.2917 0.0
Ga53 Ga 0.013 0.5 0.427 0.2917 0.0
Fe37 Fe 0.5 0.25 0.5 1 0.0
Ge32 Ge 0.333 0 0.667 0.7083 0.0
Fe4 Fe 0.4 0.25 0.3 1 0.0
Ga62 Ga 0.44 0.845 0.08 0.2917 0.0
Ge44 Ge 0.053 0.5 0.707 0.7083 0.0
Fe34 Fe 0.34 0.25 0.88 1 0.0
Ge59 Ge 0.507 0.5 0.213 0.7083 0.0
Tb11 Tb 0.28 0 0.96 1 0.0
Ga49 Ga 0.267 0.5 0.533 0.2917 0.0
Ga7 Ga 0.36 0.345 0.52 0.2917 0.0
Fe33 Fe 0.36 0.25 0.02 1 0.0
Fe22 Fe 0.32 0.25 0.74 1 0.0
Ge46 Ge 0.213 0.5 0.827 0.7083 0.0
Fe2 Fe 0.24 0.25 0.18 1 0.0
Ga57 Ga 0.333 0.5 0.667 0.2917 0.0
Fe9 Fe 0.06 0.25 0.42 1 0.0
Ga46 Ga 0.213 0.5 0.827 0.2917 0.0
Fe13 Fe 0.22 0.25 0.54 1 0.0
Ga31 Ga 0.253 0 0.107 0.2917 0.0
Ga59 Ga 0.507 0.5 0.213 0.2917 0.0
Ge52 Ge 0.187 0.5 0.973 0.7083 0.0
Fe28 Fe 0.1 0.25 0.7 1 0.0
Ga2 Ga 0.16 0.345 0.12 0.2917 0.0
Ge36 Ge 0.493 0.5 0.787 0.7083 0.0
Ge57 Ge 0.333 0.5 0.667 0.7083 0.0
Ga28 Ga 0.013 0 0.427 0.2917 0.0
Ge4 Ge 0.48 0.845 0.36 0.7083 0.0
Fe1 Fe 0.08 0.25 0.06 1 0.0
Ge41 Ge 0.133 0.5 0.267 0.7083 0.0
Ga55 Ga 0.173 0.5 0.547 0.2917 0.0
Ga3 Ga 0.32 0.345 0.24 0.2917 0.0
Ga30 Ga 0.173 0 0.547 0.2917 0.0
Ge5 Ge 0.04 0.845 0.28 0.7083 0.0
Ge18 Ge 0.293 0 0.387 0.7083 0.0
Ge61 Ge 0.28 0.345 0.96 0.7083 0.0
Tb2 Tb 0.16 0 0.12 1 0.0
Ga17 Ga 0.467 0 0.933 0.2917 0.0
Ge27 Ge 0.187 0 0.973 0.7083 0.0
Ge40 Ge 0.307 0.5 0.813 0.7083 0.0
Ga42 Ga 0.467 0.5 0.933 0.2917 0.0
Ga61 Ga 0.28 0.345 0.96 0.2917 0.0
Fe32 Fe 0.26 0.25 0.82 1 0.0
Ga29 Ga 0.093 0 0.987 0.2917 0.0
Ga9 Ga 0.24 0.345 0.68 0.2917 0.0
Fe20 Fe 0.16 0.25 0.62 1 0.0
Ge58 Ge 0.413 0.5 0.227 0.7083 0.0
Tb8 Tb 0.08 0.5 0.56 1 0.0
Ge34 Ge 0.507 0 0.213 0.7083 0.0
Fe25 Fe 0.22 0.25 0.04 1 0.0
Ge13 Ge 0.147 0 0.693 0.7083 0.0
Ga47 Ga 0.107 0.5 0.413 0.2917 0.0
Tb7 Tb 0.36 0 0.52 1 0.0
Ge8 Ge 0.08 0.845 0.56 0.7083 0.0
Ge49 Ge 0.267 0.5 0.533 0.7083 0.0
Ge43 Ge 0.293 0.5 0.387 0.7083 0.0
Ge26 Ge 0.427 0 0.653 0.7083 0.0
Fe31 Fe 0.46 0.25 0.22 1 0.0
Tb5 Tb 0.04 0.5 0.28 1 0.0
Ge29 Ge 0.093 0 0.987 0.7083 0.0
Fe12 Fe 0.26 0.25 0.32 1 0.0
Ga39 Ga 0.387 0.5 0.373 0.2917 0.0
Ga14 Ga 0.387 0 0.373 0.2917 0.0
Ge3 Ge 0.32 0.345 0.24 0.7083 0.0
Ga20 Ga 0.453 0 0.507 0.2917 0.0
Fe35 Fe 0.5 0.25 0 1 0.0
